data_1535216
loop_
_publ_author_name
'Berngardt, E.A.'
'Sinitsyn, N.M.'
'Ellern, A.M.'
'Antipin, M.Yu.'
'Struchkov, Yu.T.'
'Kokunov, Yu.V.'

_publ_section_title
;
 Synthesis and X-ray structural study of K2(OsCOCl5)*H2O
;
_journal_name_full 'Zhurnal Neorganicheskoi Khimii'
_journal_page_first 1509
_journal_page_last 1513
_journal_volume 38
_journal_year 1993
_chemical_formula_sum 'C H2 Cl5 K2 O2 Os'
_chemical_name_systematic 'K2 (Os (C O) Cl5) H2 O'
_space_group_IT_number 14
_symmetry_space_group_name_Hall '-P 2ybc'
_symmetry_space_group_name_H-M 'P 1 21/c 1'
_cell_angle_alpha 90
_cell_angle_beta 115.08
_cell_angle_gamma 90
_cell_formula_units_Z 4
_cell_length_a 12.116
_cell_length_b 7.121
_cell_length_c 13.606
_cell_volume 1063.220
_citation_journal_id_ASTM ZNOKAQ
_cod_data_source_file Berngardt_ZNOKAQ_1993_1374.cif
_cod_data_source_block C1H2Cl5K2O2Os1
_cod_original_cell_volume 1063.22
_cod_original_formula_sum 'C1 H2 Cl5 K2 O2 Os1'
_cod_database_code 1535216

loop_
_symmetry_equiv_pos_as_xyz
x,y,z
-x,y+1/2,-z+1/2
-x,-y,-z
x,-y-1/2,z-1/2

loop_
_atom_site_label
_atom_site_type_symbol
_atom_site_fract_x
_atom_site_fract_y
_atom_site_fract_z
_atom_site_occupancy
_atom_site_U_iso_or_equiv
K2 K+1 0.5836 0.0948 0.1511 0.5 0.0
Cl2 Cl-1 0.226 -0.0945 0.3022 1 0.0
K1 K+1 0.0053 0.6329 0.1501 1 0.0
Cl4 Cl-1 0.2133 0.4385 0.0915 1 0.0
Cl1 Cl-1 0.0096 0.1518 0.1072 1 0.0
O2 O-2 0.5297 0.064 0.0575 1 0.0
Os1 Os+3 0.2231 0.162 0.1919 1 0.0
Cl3 Cl-1 0.4376 0.1941 0.2827 1 0.0
C1 C+2 0.2515 0.0022 0.0973 1 0.0
K3 K+1 0.4329 0.403 0.036 0.5 0.0
O1 O-2 0.2761 -0.1036 0.0471 1 0.0
Cl5 Cl-1 0.2025 0.3628 0.3287 1 0.0
